data_7219360
loop_
_publ_author_name
'Wang, Xiuli'
'Chang, Zhihan'
'Lin, Hongyan'
'Tian, Aixiang'
'Liu, Guocheng'
'Zhang, Juwen'
'Liu, Danna'

_publ_section_title
;
 Two novel Anderson-type polyoxometalate-based metal-organic complexes
 with high-efficiency photocatalysis towards degradation of organic dyes
 under UV and visible light irradiation
;
_journal_name_full 'RSC Adv.'
_journal_paper_doi 10.1039/C4RA15608K
_journal_year 2015
_chemical_formula_sum 'C14 H25 Cr Cu Mo6 N4 O27'
_chemical_formula_weight 1372.56
_chemical_name_systematic
; 
 ? 
;
_space_group_IT_number 2
_symmetry_cell_setting triclinic
_symmetry_space_group_name_Hall '-P 1'
_symmetry_space_group_name_H-M 'P -1'
_atom_sites_solution_hydrogens geom
_atom_sites_solution_primary direct
_atom_sites_solution_secondary difmap
_audit_creation_method SHELXL-97
_audit_update_record
;
2015-01-13 deposited with the CCDC.
2015-01-20 downloaded from the CCDC.
;
_cell_angle_alpha 92.269(5)
_cell_angle_beta 94.582(4)
_cell_angle_gamma 90.228(4)
_cell_formula_units_Z 2
_cell_length_a 6.8870(17)
_cell_length_b 10.112(3)
_cell_length_c 22.292(6)
_cell_measurement_reflns_used 2774
_cell_measurement_temperature 296(2)
_cell_measurement_theta_max 25.5785
_cell_measurement_theta_min 2.7797
_cell_volume 1546.2(7)
_computing_cell_refinement 'SMART (Bruker, 2001)'
_computing_data_collection 'SMART (Bruker, 2001)'
_computing_data_reduction 'SAINT+ (Bruker, 1999)'
_computing_molecular_graphics 'PLATON (Spek, 2003)'
_computing_publication_material 'SHELXTL (1998)'
_computing_structure_refinement 'SHELXL-97 (Sheldrick, 2008)'
_computing_structure_solution 'SHELXS-97 (Sheldrick, 2008)'
_diffrn_ambient_temperature 296(2)
_diffrn_measured_fraction_theta_full 0.976
_diffrn_measured_fraction_theta_max 0.976
_diffrn_measurement_device_type 'CCD area detector'
_diffrn_measurement_method 'phi and omega scans'
_diffrn_radiation_monochromator graphite
_diffrn_radiation_source 'fine-focus sealed tube'
_diffrn_radiation_type MoK\a
_diffrn_radiation_wavelength 0.71069
_diffrn_reflns_av_R_equivalents 0.0348
_diffrn_reflns_av_unetI/netI 0.0727
_diffrn_reflns_limit_h_max 8
_diffrn_reflns_limit_h_min -8
_diffrn_reflns_limit_k_max 6
_diffrn_reflns_limit_k_min -12
_diffrn_reflns_limit_l_max 27
_diffrn_reflns_limit_l_min -26
_diffrn_reflns_number 8080
_diffrn_reflns_theta_full 25.58
_diffrn_reflns_theta_max 25.5785
_diffrn_reflns_theta_min 2.7797
_exptl_absorpt_coefficient_mu 3.478
_exptl_absorpt_correction_T_max 0.706
_exptl_absorpt_correction_T_min 0.540
_exptl_absorpt_correction_type multi-scan
_exptl_absorpt_process_details SADABS
_exptl_crystal_colour BLUE
_exptl_crystal_density_diffrn 2.927
_exptl_crystal_density_method 'not measured'
_exptl_crystal_description STICK
_exptl_crystal_F_000 1296
_exptl_crystal_size_max 0.30
_exptl_crystal_size_mid 0.15
_exptl_crystal_size_min 0.10
_refine_diff_density_max 3.438
_refine_diff_density_min -4.447
_refine_diff_density_rms 0.382
_refine_ls_extinction_method none
_refine_ls_goodness_of_fit_ref 1.063
_refine_ls_hydrogen_treatment constr
_refine_ls_matrix_type full
_refine_ls_number_parameters 478
_refine_ls_number_reflns 5676
_refine_ls_number_restraints 25
_refine_ls_restrained_S_all 1.063
_refine_ls_R_factor_all 0.1059
_refine_ls_R_factor_gt 0.0822
_refine_ls_shift/su_max 0.000
_refine_ls_shift/su_mean 0.000
_refine_ls_structure_factor_coef Fsqd
_refine_ls_weighting_details 'calc w=1/[\s^2^(Fo^2^)+(0.1190P)^2^+61.2973P] where P=(Fo^2^+2Fc^2^)/3'
_refine_ls_weighting_scheme calc
_refine_ls_wR_factor_gt 0.2254
_refine_ls_wR_factor_ref 0.2422
_reflns_number_gt 4176
_reflns_number_total 5809
_reflns_threshold_expression >2sigma(I)
_cod_data_source_file c4ra15608k2.cif
_cod_data_source_block complex1
_cod_depositor_comments
;
The following automatic conversions were performed:

'_symmetry_cell_setting' value 'Triclinic' changed to 'triclinic'
according to
/usr/data/users/saulius/crontab/automatic-downloads/rss-feeds/RSC/lib/dictionaries/cif_core.dic
dictionary named 'cif_core.dic' version 2.4.2 from 2011-04-26.

Automatic conversion script
Id: cif_fix_values 3008 2015-01-20 13:52:24Z robertas 
;
_cod_database_code 7219360

loop_
_symmetry_equiv_pos_as_xyz
'x, y, z'
'-x, -y, -z'

loop_
_atom_site_label
_atom_site_type_symbol
_atom_site_fract_x
_atom_site_fract_y
_atom_site_fract_z
_atom_site_U_iso_or_equiv
_atom_site_adp_type
_atom_site_occupancy
_atom_site_symmetry_multiplicity
_atom_site_calc_flag
_atom_site_refinement_flags
Mo1 Mo 0.21240(19) 0.26864(13) 0.33239(6) 0.0160(3) Uani 1 1 d .
Cu1 Cu 0.8118(3) 0.9930(2) 0.17580(9) 0.0199(5) Uani 1 1 d .
Cr1 Cr 0.2840(6) 0.5275(4) 0.25384(19) 0.0571(11) Uani 1 1 d U
N1 N 0.7687(19) 0.9970(13) 0.0862(6) 0.018(3) Uani 1 1 d .
O20 O 0.4356(15) 0.4004(10) 0.2968(5) 0.016(2) Uani 1 1 d .
O1W O 0.9840(17) 1.1394(11) 0.1765(5) 0.026(3) Uani 1 1 d .
C1 C 0.729(2) 1.1017(16) 0.0556(7) 0.019(3) Uani 1 1 d U
H1A H 0.7112 1.1829 0.0754 0.023 Uiso 1 1 calc R
Mo2 Mo 0.3760(2) 0.79350(14) 0.18359(6) 0.0173(3) Uani 1 1 d .
O18 O 0.0648(15) 0.4313(11) 0.2730(5) 0.018(2) Uani 1 1 d U
C2 C 0.713(2) 1.0911(17) -0.0085(7) 0.024(4) Uani 1 1 d .
H2B H 0.6802 1.1647 -0.0308 0.028 Uiso 1 1 calc R
N2 N 0.814(2) 0.6268(15) 0.0007(7) 0.031(4) Uani 1 1 d .
H2A H 0.7495 0.6352 0.0321 0.037 Uiso 1 1 calc R
Mo3 Mo 0.08204(19) 0.81259(13) 0.29232(6) 0.0169(3) Uani 1 1 d .
O3 O 0.1466(15) 0.6608(10) 0.2131(5) 0.018(2) Uani 1 1 d .
N3 N 0.787(3) 1.075(2) 0.4922(9) 0.050(5) Uani 1 1 d .
H3A H 0.8232 1.1240 0.5235 0.060 Uiso 1 1 calc R
C3 C 0.745(3) 0.9715(18) -0.0371(8) 0.026(4) Uani 1 1 d .
H3B H 0.7392 0.9642 -0.0789 0.031 Uiso 1 1 calc R
Mo4 Mo 0.51322(19) 0.24850(13) 0.22401(6) 0.0161(3) Uani 1 1 d .
O4 O 0.3277(15) 0.4232(10) 0.1841(5) 0.016(2) Uani 1 1 d U
C4 C 0.796(2) 0.8786(16) 0.0591(7) 0.017(3) Uani 1 1 d .
H4B H 0.8208 0.8055 0.0825 0.020 Uiso 1 1 calc R
N4 N 0.548(2) 0.6828(15) 0.5014(6) 0.033(4) Uani 1 1 d .
H4A H 0.5919 0.7243 0.5340 0.039 Uiso 1 1 calc R
C5 C 0.787(3) 0.8630(17) -0.0036(7) 0.025(4) Uani 1 1 d .
Mo5 Mo 0.59943(19) 0.51423(14) 0.14877(6) 0.0167(3) Uani 1 1 d .
O5 O 0.2423(14) 0.6351(11) 0.3233(4) 0.015(2) Uani 1 1 d .
O6 O 0.5129(15) 0.6239(10) 0.2356(5) 0.015(2) Uani 1 1 d .
C6 C 0.831(2) 0.7317(17) -0.0311(7) 0.022(4) Uani 1 1 d .
O7 O 0.1693(17) 0.4146(11) 0.3848(5) 0.021(2) Uani 1 1 d .
C7 C 0.892(3) 0.5008(18) -0.0124(9) 0.033(4) Uani 1 1 d .
H7A H 0.8826 0.4828 -0.0557 0.040 Uiso 1 1 calc R
H7B H 0.8199 0.4328 0.0059 0.040 Uiso 1 1 calc R
O8 O -0.1111(15) 0.6803(11) 0.3050(5) 0.019(2) Uani 1 1 d .
C9 C 0.792(3) 1.1247(18) 0.4350(9) 0.031(4) Uani 1 1 d .
H9A H 0.8376 1.2098 0.4297 0.037 Uiso 1 1 calc R
O9 O 0.3292(15) 0.8555(11) 0.2628(4) 0.018(2) Uani 1 1 d .
C10 C 0.725(2) 0.9505(17) 0.4986(8) 0.023(4) Uani 1 1 d .
H10A H 0.7258 0.9171 0.5369 0.028 Uiso 1 1 calc R
O10 O 0.4195(14) 0.6511(11) 0.1275(5) 0.017(2) Uani 1 1 d .
O11 O 0.6919(15) 0.3869(10) 0.2058(5) 0.018(2) Uani 1 1 d .
Mo11 Mo -0.01983(19) 0.54659(14) 0.36174(6) 0.0165(3) Uani 1 1 d .
C11 C 0.659(2) 0.8702(17) 0.4482(8) 0.024(4) Uani 1 1 d .
C12 C 0.672(3) 0.924(2) 0.3928(8) 0.031(4) Uani 1 1 d .
H12A H 0.6395 0.8719 0.3580 0.038 Uiso 1 1 calc R
O12 O 0.2702(16) 0.1985(11) 0.2532(5) 0.019(2) Uani 1 1 d .
O13 O 0.3799(17) 0.1905(12) 0.3789(5) 0.025(3) Uani 1 1 d .
C13 C 0.729(2) 1.0463(16) 0.3884(7) 0.021(4) Uani 1 1 d .
H13A H 0.7253 1.0805 0.3502 0.026 Uiso 1 1 calc R
O14 O 0.0026(18) 0.1843(13) 0.3352(6) 0.032(3) Uani 1 1 d .
C14 C 0.582(3) 0.7341(19) 0.4489(9) 0.030(4) Uani 1 1 d .
O15 O -0.2308(15) 0.4546(12) 0.3601(5) 0.021(2) Uani 1 1 d U
C15 C 0.439(3) 0.5592(19) 0.5061(9) 0.032(4) Uani 1 1 d .
H15A H 0.3249 0.5579 0.4775 0.038 Uiso 1 1 calc R
H15B H 0.3944 0.5554 0.5462 0.038 Uiso 1 1 calc R
O16 O -0.0036(17) 0.6407(11) 0.4268(5) 0.024(3) Uani 1 1 d .
O17 O 0.1115(18) 0.8889(12) 0.3612(5) 0.027(3) Uani 1 1 d .
O2 O -0.0652(16) 0.9158(11) 0.2481(5) 0.023(3) Uani 1 1 d .
O19 O 0.1975(19) 0.8758(12) 0.1433(5) 0.030(3) Uani 1 1 d .
O1 O 0.5913(18) 0.8801(12) 0.1783(5) 0.028(3) Uani 1 1 d .
O21 O 0.8108(17) 0.6012(12) 0.1436(5) 0.025(3) Uani 1 1 d .
O22 O 0.5724(19) 0.4201(13) 0.0847(5) 0.032(3) Uani 1 1 d .
O23 O 0.488(2) 0.1632(12) 0.1564(6) 0.034(3) Uani 1 1 d .
O24 O 0.6627(17) 0.1525(13) 0.2677(7) 0.039(4) Uani 1 1 d .
O25 O 0.8885(18) 0.7235(12) -0.0826(5) 0.027(3) Uani 1 1 d .
O26 O 0.5279(18) 0.6771(13) 0.4000(6) 0.031(3) Uani 1 1 d .

loop_
_atom_site_aniso_label
_atom_site_aniso_U_11
_atom_site_aniso_U_22
_atom_site_aniso_U_33
_atom_site_aniso_U_23
_atom_site_aniso_U_13
_atom_site_aniso_U_12
Mo1 0.0126(7) 0.0242(7) 0.0111(7) 0.0029(5) -0.0004(5) -0.0020(5)
Cu1 0.0157(10) 0.0302(11) 0.0133(10) 0.0029(8) -0.0020(7) -0.0064(8)
Cr1 0.054(3) 0.061(3) 0.055(3) 0.005(2) 0.000(2) -0.001(2)
N1 0.016(7) 0.024(7) 0.015(7) 0.002(5) 0.000(5) -0.008(5)
O20 0.010(5) 0.024(6) 0.014(5) 0.001(4) -0.003(4) -0.004(4)
O1W 0.022(6) 0.028(7) 0.027(7) 0.009(5) -0.009(5) -0.012(5)
C1 0.005(7) 0.027(8) 0.026(8) -0.003(6) 0.005(6) 0.005(6)
Mo2 0.0148(7) 0.0228(7) 0.0141(7) 0.0044(5) -0.0012(5) -0.0022(5)
O18 0.006(5) 0.030(5) 0.017(5) 0.004(4) -0.003(4) -0.005(4)
C2 0.023(9) 0.029(9) 0.018(8) 0.003(7) 0.000(7) 0.007(7)
N2 0.038(9) 0.034(9) 0.024(8) 0.010(6) 0.011(7) 0.007(7)
Mo3 0.0151(7) 0.0227(7) 0.0123(7) 0.0006(5) -0.0024(5) 0.0021(5)
O3 0.016(6) 0.018(6) 0.020(6) 0.007(4) 0.000(4) -0.007(4)
N3 0.040(11) 0.068(14) 0.040(11) -0.008(9) -0.005(8) 0.000(9)
C3 0.026(9) 0.036(10) 0.015(8) 0.002(7) 0.001(7) -0.004(7)
Mo4 0.0119(7) 0.0213(7) 0.0152(7) 0.0009(5) 0.0014(5) 0.0009(5)
O4 0.013(5) 0.023(5) 0.012(5) 0.002(4) 0.001(4) -0.001(4)
C4 0.010(7) 0.029(9) 0.012(7) 0.000(6) -0.002(6) -0.003(6)
N4 0.052(11) 0.037(9) 0.008(7) 0.000(6) -0.002(7) -0.011(8)
C5 0.025(9) 0.029(9) 0.019(9) 0.002(7) -0.004(7) -0.008(7)
Mo5 0.0122(7) 0.0255(8) 0.0124(7) 0.0004(5) 0.0009(5) -0.0031(5)
O5 0.007(5) 0.030(6) 0.009(5) -0.002(4) -0.003(4) -0.008(4)
O6 0.011(5) 0.020(5) 0.013(5) 0.000(4) -0.002(4) -0.009(4)
C6 0.018(8) 0.028(9) 0.019(9) -0.003(7) -0.005(7) -0.005(7)
O7 0.027(6) 0.026(6) 0.010(5) 0.002(4) -0.005(5) 0.004(5)
C7 0.048(13) 0.026(10) 0.025(10) 0.004(7) -0.004(9) 0.000(8)
O8 0.011(5) 0.033(6) 0.014(6) 0.003(5) -0.001(4) 0.002(4)
C9 0.030(10) 0.028(10) 0.038(11) 0.005(8) 0.018(9) 0.002(8)
O9 0.016(6) 0.028(6) 0.007(5) -0.001(4) -0.007(4) -0.004(4)
C10 0.018(8) 0.032(10) 0.018(8) 0.002(7) -0.004(6) 0.001(7)
O10 0.007(5) 0.031(6) 0.011(5) -0.003(4) -0.003(4) -0.003(4)
O11 0.007(5) 0.022(6) 0.023(6) 0.001(4) -0.002(4) -0.002(4)
Mo11 0.0116(7) 0.0267(8) 0.0108(7) 0.0003(5) -0.0013(5) -0.0005(5)
C11 0.007(7) 0.032(10) 0.031(10) 0.003(7) -0.004(7) 0.003(6)
C12 0.021(9) 0.058(13) 0.018(9) 0.003(8) 0.012(7) 0.018(8)
O12 0.018(6) 0.024(6) 0.015(6) 0.001(4) -0.002(4) -0.004(4)
O13 0.024(6) 0.034(7) 0.014(6) 0.004(5) -0.007(5) 0.009(5)
C13 0.026(9) 0.024(9) 0.016(8) 0.014(7) 0.004(7) -0.004(7)
O14 0.021(7) 0.040(8) 0.036(8) 0.001(6) 0.011(6) -0.007(5)
C14 0.015(8) 0.040(11) 0.035(11) 0.009(8) -0.006(8) 0.008(7)
O15 0.011(5) 0.041(6) 0.010(5) -0.004(4) 0.006(4) -0.005(4)
C15 0.020(9) 0.050(12) 0.024(9) -0.001(8) 0.000(7) 0.003(8)
O16 0.023(6) 0.029(6) 0.019(6) -0.005(5) -0.002(5) -0.002(5)
O17 0.032(7) 0.029(7) 0.017(6) -0.006(5) -0.007(5) -0.001(5)
O2 0.017(6) 0.025(6) 0.026(6) 0.006(5) -0.002(5) 0.007(5)
O19 0.037(7) 0.032(7) 0.022(6) 0.013(5) 0.003(5) -0.002(6)
O1 0.032(7) 0.027(7) 0.025(7) 0.003(5) -0.006(5) -0.013(5)
O21 0.018(6) 0.038(7) 0.019(6) 0.006(5) -0.002(5) -0.009(5)
O22 0.037(8) 0.044(8) 0.013(6) -0.005(5) -0.002(5) 0.003(6)
O23 0.046(8) 0.026(7) 0.029(7) -0.012(5) 0.011(6) -0.009(6)
O24 0.010(6) 0.035(7) 0.071(10) 0.024(7) -0.009(6) 0.003(5)
O25 0.031(7) 0.036(7) 0.016(6) -0.003(5) 0.005(5) -0.002(5)
O26 0.024(7) 0.042(8) 0.024(7) -0.002(6) -0.014(5) 0.000(5)

loop_
_atom_type_symbol
_atom_type_description
_atom_type_scat_dispersion_real
_atom_type_scat_dispersion_imag
_atom_type_scat_source
C C 0.0033 0.0016 'International Tables Vol C Tables 4.2.6.8 and 6.1.1.4'
H H 0.0000 0.0000 'International Tables Vol C Tables 4.2.6.8 and 6.1.1.4'
N N 0.0061 0.0033 'International Tables Vol C Tables 4.2.6.8 and 6.1.1.4'
O O 0.0106 0.0060 'International Tables Vol C Tables 4.2.6.8 and 6.1.1.4'
Cr Cr 0.3209 0.6236 'International Tables Vol C Tables 4.2.6.8 and 6.1.1.4'
Cu Cu 0.3201 1.2651 'International Tables Vol C Tables 4.2.6.8 and 6.1.1.4'
Mo Mo -1.6832 0.6857 'International Tables Vol C Tables 4.2.6.8 and 6.1.1.4'

loop_
_geom_angle_atom_site_label_1
_geom_angle_atom_site_label_2
_geom_angle_atom_site_label_3
_geom_angle
_geom_angle_site_symmetry_1
_geom_angle_site_symmetry_3
O14 Mo1 O13 105.7(6) . .
O14 Mo1 O7 100.5(6) . .
O13 Mo1 O7 97.3(5) . .
O14 Mo1 O12 96.1(5) . .
O13 Mo1 O12 102.3(5) . .
O7 Mo1 O12 149.8(5) . .
O14 Mo1 O20 159.1(5) . .
O13 Mo1 O20 93.6(5) . .
O7 Mo1 O20 84.6(5) . .
O12 Mo1 O20 71.5(4) . .
O14 Mo1 O18 93.0(5) . .
O13 Mo1 O18 160.5(5) . .
O7 Mo1 O18 73.4(4) . .
O12 Mo1 O18 80.7(4) . .
O20 Mo1 O18 68.8(4) . .
O1W Cu1 O1 165.4(6) . .
O1W Cu1 O2 95.8(5) . 1_655
O1 Cu1 O2 90.6(5) . 1_655
O1W Cu1 N1 90.2(5) . .
O1 Cu1 N1 90.6(5) . .
O2 Cu1 N1 150.5(5) 1_655 .
O3 Cr1 O18 96.6(5) . .
O3 Cr1 O4 95.7(5) . .
O18 Cr1 O4 95.5(5) . .
O3 Cr1 O20 176.3(5) . .
O18 Cr1 O20 86.5(5) . .
O4 Cr1 O20 86.0(5) . .
O3 Cr1 O5 83.6(5) . .
O18 Cr1 O5 85.5(5) . .
O4 Cr1 O5 178.9(5) . .
O20 Cr1 O5 94.7(5) . .
O3 Cr1 O6 84.8(5) . .
O18 Cr1 O6 178.6(5) . .
O4 Cr1 O6 84.8(5) . .
O20 Cr1 O6 92.1(5) . .
O5 Cr1 O6 94.2(5) . .
C1 N1 C4 121.9(14) . .
C1 N1 Cu1 125.6(11) . .
C4 N1 Cu1 112.4(10) . .
Cr1 O20 Mo1 103.7(5) . .
Cr1 O20 Mo4 104.1(5) . .
Mo1 O20 Mo4 93.8(4) . .
N1 C1 C2 119.5(15) . .
O19 Mo2 O1 106.9(6) . .
O19 Mo2 O9 99.8(6) . .
O1 Mo2 O9 97.2(5) . .
O19 Mo2 O10 100.0(5) . .
O1 Mo2 O10 98.2(5) . .
O9 Mo2 O10 150.2(5) . .
O19 Mo2 O3 88.3(5) . .
O1 Mo2 O3 163.8(5) . .
O9 Mo2 O3 74.2(4) . .
O10 Mo2 O3 84.3(4) . .
O19 Mo2 O6 156.7(5) . .
O1 Mo2 O6 96.0(5) . .
O9 Mo2 O6 81.3(4) . .
O10 Mo2 O6 71.8(4) . .
O3 Mo2 O6 69.5(4) . .
Cr1 O18 Mo1 100.9(4) . .
Cr1 O18 Mo11 101.8(5) . .
Mo1 O18 Mo11 89.3(4) . .
C3 C2 C1 119.6(15) . .
C6 N2 C7 125.3(16) . .
O17 Mo3 O2 105.9(6) . .
O17 Mo3 O9 99.6(5) . .
O2 Mo3 O9 98.7(5) . .
O17 Mo3 O8 101.2(5) . .
O2 Mo3 O8 98.1(5) . .
O9 Mo3 O8 148.5(5) . .
O17 Mo3 O5 92.5(5) . .
O2 Mo3 O5 161.0(5) . .
O9 Mo3 O5 82.4(4) . .
O8 Mo3 O5 73.3(4) . .
O17 Mo3 O3 157.4(5) . .
O2 Mo3 O3 95.8(5) . .
O9 Mo3 O3 70.6(4) . .
O8 Mo3 O3 81.4(4) . .
O5 Mo3 O3 66.5(4) . .
Cr1 O3 Mo2 104.7(5) . .
Cr1 O3 Mo3 102.5(5) . .
Mo2 O3 Mo3 91.2(4) . .
C10 N3 C9 120.2(18) . .
C5 C3 C2 119.5(16) . .
O24 Mo4 O23 103.8(7) . .
O24 Mo4 O12 98.6(5) . .
O23 Mo4 O12 98.2(6) . .
O24 Mo4 O11 100.9(5) . .
O23 Mo4 O11 100.3(5) . .
O12 Mo4 O11 149.0(5) . .
O24 Mo4 O20 98.3(6) . .
O23 Mo4 O20 156.7(5) . .
O12 Mo4 O20 71.1(4) . .
O11 Mo4 O20 82.4(4) . .
O24 Mo4 O4 164.8(6) . .
O23 Mo4 O4 90.9(5) . .
O12 Mo4 O4 82.8(4) . .
O11 Mo4 O4 72.3(4) . .
O20 Mo4 O4 67.7(4) . .
Cr1 O4 Mo5 104.7(5) . .
Cr1 O4 Mo4 102.2(4) . .
Mo5 O4 Mo4 90.7(4) . .
N1 C4 C5 121.2(15) . .
C14 N4 C15 123.4(16) . .
C3 C5 C4 118.3(16) . .
C3 C5 C6 122.7(16) . .
C4 C5 C6 118.9(15) . .
O22 Mo5 O21 104.7(6) . .
O22 Mo5 O10 99.0(5) . .
O21 Mo5 O10 98.3(5) . .
O22 Mo5 O11 101.4(5) . .
O21 Mo5 O11 99.4(5) . .
O10 Mo5 O11 148.6(4) . .
O22 Mo5 O4 92.0(5) . .
O21 Mo5 O4 163.1(5) . .
O10 Mo5 O4 81.8(4) . .
O11 Mo5 O4 73.9(4) . .
O22 Mo5 O6 158.3(5) . .
O21 Mo5 O6 96.0(5) . .
O10 Mo5 O6 70.9(4) . .
O11 Mo5 O6 81.5(4) . .
O4 Mo5 O6 68.0(4) . .
Cr1 O5 Mo3 107.3(5) . .
Cr1 O5 Mo11 105.4(5) . .
Mo3 O5 Mo11 93.5(4) . .
Cr1 O6 Mo2 101.0(5) . .
Cr1 O6 Mo5 102.5(4) . .
Mo2 O6 Mo5 92.6(4) . .
O25 C6 N2 121.5(16) . .
O25 C6 C5 120.0(15) . .
N2 C6 C5 118.5(16) . .
Mo1 O7 Mo11 120.5(5) . .
N2 C7 C7 108.8(19) . 2_765
Mo3 O8 Mo11 113.9(5) . .
C13 C9 N3 117.5(17) . .
Mo2 O9 Mo3 117.8(5) . .
N3 C10 C11 120.8(16) . .
Mo2 O10 Mo5 120.4(5) . .
Mo5 O11 Mo4 117.7(5) . .
O16 Mo11 O15 107.4(5) . .
O16 Mo11 O7 98.5(5) . .
O15 Mo11 O7 100.3(5) . .
O16 Mo11 O8 99.7(5) . .
O15 Mo11 O8 98.3(5) . .
O7 Mo11 O8 148.7(5) . .
O16 Mo11 O5 96.3(5) . .
O15 Mo11 O5 155.7(4) . .
O7 Mo11 O5 81.1(4) . .
O8 Mo11 O5 71.8(4) . .
O16 Mo11 O18 161.7(5) . .
O15 Mo11 O18 90.0(4) . .
O7 Mo11 O18 72.0(4) . .
O8 Mo11 O18 83.1(4) . .
O5 Mo11 O18 67.3(4) . .
C12 C11 C10 116.4(17) . .
C12 C11 C14 117.3(17) . .
C10 C11 C14 126.4(16) . .
C13 C12 C11 120.9(18) . .
Mo4 O12 Mo1 117.7(5) . .
C12 C13 C9 124.1(16) . .
O26 C14 N4 121.8(18) . .
O26 C14 C11 118.1(16) . .
N4 C14 C11 119.5(17) . .
N4 C15 C15 111(2) . 2_666
Mo3 O2 Cu1 159.1(7) . 1_455
Mo2 O1 Cu1 173.3(8) . .

loop_
_geom_bond_atom_site_label_1
_geom_bond_atom_site_label_2
_geom_bond_distance
_geom_bond_site_symmetry_2
Mo1 O14 1.682(12) .
Mo1 O13 1.706(11) .
Mo1 O7 1.885(11) .
Mo1 O12 1.948(11) .
Mo1 O20 2.243(10) .
Mo1 O18 2.337(11) .
Cu1 O1W 1.892(11) .
Cu1 O1 1.902(12) .
Cu1 O2 1.952(11) 1_655
Cu1 N1 1.998(13) .
Cr1 O3 1.873(11) .
Cr1 O18 1.879(11) .
Cr1 O4 1.889(11) .
Cr1 O20 1.899(11) .
Cr1 O5 1.898(11) .
Cr1 O6 1.930(11) .
N1 C1 1.30(2) .
N1 C4 1.34(2) .
O20 Mo4 2.286(11) .
C1 C2 1.42(2) .
Mo2 O19 1.703(12) .
Mo2 O1 1.734(12) .
Mo2 O9 1.903(10) .
Mo2 O10 1.910(11) .
Mo2 O3 2.224(10) .
Mo2 O6 2.274(10) .
O18 Mo11 2.370(11) .
C2 C3 1.37(2) .
N2 C6 1.31(2) .
N2 C7 1.42(2) .
Mo3 O17 1.689(11) .
Mo3 O2 1.738(10) .
Mo3 O9 1.927(11) .
Mo3 O8 1.927(11) .
Mo3 O5 2.215(11) .
Mo3 O3 2.363(11) .
N3 C10 1.34(3) .
N3 C9 1.39(3) .
C3 C5 1.37(2) .
Mo4 O24 1.694(12) .
Mo4 O23 1.702(12) .
Mo4 O12 1.916(11) .
Mo4 O11 1.936(10) .
Mo4 O4 2.347(10) .
O4 Mo5 2.291(10) .
C4 C5 1.40(2) .
N4 C14 1.33(2) .
N4 C15 1.47(2) .
C5 C6 1.48(2) .
Mo5 O22 1.681(12) .
Mo5 O21 1.712(11) .
Mo5 O10 1.910(11) .
Mo5 O11 1.921(11) .
Mo5 O6 2.314(11) .
O5 Mo11 2.257(10) .
C6 O25 1.24(2) .
O7 Mo11 1.924(11) .
C7 C7 1.54(4) 2_765
O8 Mo11 1.960(11) .
C9 C13 1.32(3) .
C10 C11 1.40(2) .
Mo11 O16 1.698(11) .
Mo11 O15 1.719(11) .
C11 C12 1.38(2) .
C11 C14 1.48(3) .
C12 C13 1.31(3) .
C14 O26 1.24(2) .
C15 C15 1.50(4) 2_666
O2 Cu1 1.952(11) 1_455
